data_1569347
loop_
_publ_author_name
'Lin, Han-Ze'
'Qi, Zhuang'
'Wu, Qi-Min'
'Jiang, Yong-Yu'
'Peng, Jin-Bao'

_publ_section_title
;
 Palladium-catalyzed intramolecular asymmetric hydrocyclopropanylation of
 alkynes: synthesis of cyclopropane-fused &#x3b3;-lactams.
;
_journal_issue 27
_journal_name_full 'Chemical science'
_journal_page_first 7564
_journal_page_last 7568
_journal_paper_doi 10.1039/d3sc02168h
_journal_volume 14
_journal_year 2023
_chemical_formula_sum 'C38 H29 Cl2 N2 O6 S2'
_chemical_formula_weight 744.65
_space_group_crystal_system triclinic
_space_group_IT_number 1
_space_group_name_Hall 'P 1'
_space_group_name_H-M_alt 'P 1'
_atom_sites_solution_hydrogens geom
_audit_creation_method SHELXL-2018/3
_audit_update_record
;
2023-04-26 deposited with the CCDC.	2023-06-15 downloaded from the CCDC.
;
_cell_angle_alpha 93.714(2)
_cell_angle_beta 95.548(2)
_cell_angle_gamma 96.111(2)
_cell_formula_units_Z 1
_cell_length_a 6.7397(2)
_cell_length_b 8.1678(2)
_cell_length_c 16.0806(5)
_cell_measurement_reflns_used 13172
_cell_measurement_temperature 296(2)
_cell_measurement_theta_max 74.9700
_cell_measurement_theta_min 5.4020
_cell_volume 873.54(4)
_computing_structure_refinement 'SHELXL-2018/3 (Sheldrick, 2018)'
_diffrn_ambient_temperature 296(2)
_diffrn_measured_fraction_theta_full 0.996
_diffrn_measured_fraction_theta_max 0.915
_diffrn_measurement_device_type 'CCD area detector'
_diffrn_measurement_method 'phi and omega scans'
_diffrn_radiation_type CuK\a
_diffrn_radiation_wavelength 1.54184
_diffrn_reflns_av_R_equivalents 0.0913
_diffrn_reflns_av_unetI/netI 0.0554
_diffrn_reflns_Laue_measured_fraction_full 0.996
_diffrn_reflns_Laue_measured_fraction_max 0.915
_diffrn_reflns_limit_h_max 8
_diffrn_reflns_limit_h_min -8
_diffrn_reflns_limit_k_max 10
_diffrn_reflns_limit_k_min -10
_diffrn_reflns_limit_l_max 19
_diffrn_reflns_limit_l_min -20
_diffrn_reflns_number 23126
_diffrn_reflns_point_group_measured_fraction_full 0.952
_diffrn_reflns_point_group_measured_fraction_max 0.849
_diffrn_reflns_theta_full 67.684
_diffrn_reflns_theta_max 77.646
_diffrn_reflns_theta_min 5.463
_exptl_absorpt_coefficient_mu 3.208
_exptl_absorpt_correction_T_max 1.00000
_exptl_absorpt_correction_T_min 0.23945
_exptl_absorpt_correction_type multi-scan
_exptl_crystal_colour color
_exptl_crystal_density_diffrn 1.416
_exptl_crystal_description block
_exptl_crystal_F_000 385
_refine_diff_density_max 0.303
_refine_diff_density_min -0.335
_refine_diff_density_rms 0.057
_refine_ls_abs_structure_details
;
 Flack x determined using 1890 quotients [(I+)-(I-)]/[(I+)+(I-)]
 (Parsons, Flack and Wagner, Acta Cryst. B69 (2013) 249-259).
;
_refine_ls_abs_structure_Flack 0.029(16)
_refine_ls_extinction_method none
_refine_ls_goodness_of_fit_ref 1.031
_refine_ls_hydrogen_treatment constr
_refine_ls_matrix_type full
_refine_ls_number_parameters 452
_refine_ls_number_reflns 6332
_refine_ls_number_restraints 3
_refine_ls_restrained_S_all 1.031
_refine_ls_R_factor_all 0.0733
_refine_ls_R_factor_gt 0.0594
_refine_ls_shift/su_max 0.000
_refine_ls_shift/su_mean 0.000
_refine_ls_structure_factor_coef Fsqd
_refine_ls_weighting_details 'w=1/[\s^2^(Fo^2^)+(0.1156P)^2^] where P=(Fo^2^+2Fc^2^)/3'
_refine_ls_weighting_scheme calc
_refine_ls_wR_factor_gt 0.1584
_refine_ls_wR_factor_ref 0.1721
_reflns_Friedel_coverage 0.855
_reflns_Friedel_fraction_full 0.909
_reflns_Friedel_fraction_max 0.782
_reflns_number_gt 5031
_reflns_number_total 6332
_reflns_threshold_expression 'I > 2\s(I)'
_cod_data_source_file d3sc02168h2.cif
_cod_data_source_block exp_4718_auto
_cod_depositor_comments 'Adding full bibliography for 1569346--1569347.cif.'
_cod_database_code 1569347
_shelx_shelxl_version_number 2018/3
_shelx_space_group_comment
;
The symmetry employed for this shelxl refinement is uniquely defined
by the following loop, which should always be used as a source of
symmetry information in preference to the above space-group names.
They are only intended as comments.
;

loop_
_space_group_symop_operation_xyz
'x, y, z'

loop_
_atom_site_label
_atom_site_type_symbol
_atom_site_fract_x
_atom_site_fract_y
_atom_site_fract_z
_atom_site_U_iso_or_equiv
_atom_site_adp_type
_atom_site_occupancy
_atom_site_site_symmetry_order
_atom_site_calc_flag
_atom_site_refinement_flags_posn
_atom_site_refinement_flags_adp
_atom_site_refinement_flags_occupancy
_atom_site_disorder_assembly
_atom_site_disorder_group
S14 S 0.66307(19) 0.80865(16) 0.85404(10) 0.0632(4) Uani 1 1 d . . . . .
S40 S 0.3187(2) 0.22689(17) 0.15508(11) 0.0690(4) Uani 1 1 d . . . . .
Cl39 Cl -0.2683(3) 0.3450(3) 0.66974(14) 0.0978(6) Uani 1 1 d . . . . .
Cl18 Cl 1.1314(3) 0.6920(3) 0.31061(15) 0.1103(7) Uani 1 1 d . . . . .
O16 O 0.5084(7) 0.8219(6) 0.9080(3) 0.0794(13) Uani 1 1 d . . . . .
N31 N 0.4146(7) 0.2139(6) 0.2539(4) 0.0648(12) Uani 1 1 d . . . . .
O17 O 0.8153(6) 0.8068(6) 0.6823(3) 0.0757(12) Uani 1 1 d . . . . .
O15 O 0.7665(7) 0.6669(5) 0.8526(3) 0.0793(13) Uani 1 1 d . . . . .
O42 O 0.4894(8) 0.2247(7) 0.1084(3) 0.0871(15) Uani 1 1 d . . . . .
O41 O 0.2096(10) 0.3643(6) 0.1543(4) 0.0972(17) Uani 1 1 d . . . . .
O43 O 0.1181(7) 0.2049(7) 0.3159(3) 0.0827(13) Uani 1 1 d . . . . .
C24 C 1.0362(8) 0.9685(7) 0.8968(4) 0.0627(14) Uani 1 1 d . . . . .
H24 H 1.078082 0.864591 0.902460 0.075 Uiso 1 1 calc R U . . .
N13 N 0.5450(7) 0.8235(6) 0.7587(3) 0.0609(11) Uani 1 1 d . . . . .
C12 C 0.6331(8) 0.7952(7) 0.6841(4) 0.0638(15) Uani 1 1 d . . . . .
C26 C 0.2981(8) 0.1996(7) 0.3223(4) 0.0625(14) Uani 1 1 d . . . . .
C27 C 0.4350(8) 0.1668(7) 0.3953(4) 0.0621(14) Uani 1 1 d . . . . .
C44 C 0.1551(8) 0.0452(7) 0.1281(4) 0.0602(13) Uani 1 1 d . . . . .
C8 C 0.3274(8) 0.7900(8) 0.7458(4) 0.0678(15) Uani 1 1 d . . . . .
H8 H 0.244671 0.864149 0.773424 0.081 Uiso 1 1 calc R U . . .
C1 C 0.6435(8) 0.7152(7) 0.4819(4) 0.0583(13) Uani 1 1 d . . . . .
C22 C 1.1132(11) 1.2633(9) 0.9076(4) 0.0750(17) Uani 1 1 d . . . . .
C23 C 1.1701(9) 1.1089(8) 0.9148(4) 0.0683(15) Uani 1 1 d . . . . .
H23 H 1.303274 1.098132 0.932442 0.082 Uiso 1 1 calc R U . . .
C4 C 0.9442(10) 0.7041(8) 0.3766(4) 0.0692(15) Uani 1 1 d . . . . .
C9 C 0.2771(8) 0.7364(9) 0.6564(4) 0.0693(15) Uani 1 1 d . . . . .
H9 H 0.159155 0.774326 0.626217 0.083 Uiso 1 1 calc R U . . .
C10 C 0.4692(7) 0.7471(7) 0.6170(4) 0.0598(13) Uani 1 1 d . . . . .
C19 C 0.8371(8) 0.9851(7) 0.8701(4) 0.0568(13) Uani 1 1 d . . . . .
C7 C 0.4773(8) 0.7109(7) 0.5350(4) 0.0632(14) Uani 1 1 d . . . . .
H7 H 0.352620 0.676023 0.505673 0.076 Uiso 1 1 calc R U . . .
C32 C 0.4065(9) 0.1739(7) 0.4770(4) 0.0661(15) Uani 1 1 d . . . . .
H32 H 0.513558 0.144326 0.511604 0.079 Uiso 1 1 calc R U . . .
C33 C 0.2381(9) 0.2194(7) 0.5222(4) 0.0611(13) Uani 1 1 d . . . . .
C5 C 0.9700(9) 0.8144(8) 0.4448(4) 0.0687(15) Uani 1 1 d . . . . .
H5 H 1.087988 0.885796 0.455839 0.082 Uiso 1 1 calc R U . . .
C2 C 0.6184(10) 0.6106(8) 0.4100(4) 0.0698(16) Uani 1 1 d . . . . .
H2 H 0.497221 0.544105 0.396573 0.084 Uiso 1 1 calc R U . . .
C3 C 0.7672(12) 0.6013(8) 0.3574(5) 0.0767(17) Uani 1 1 d . . . . .
H3 H 0.748720 0.527452 0.310037 0.092 Uiso 1 1 calc R U . . .
C45 C 0.2341(9) -0.1029(8) 0.1196(5) 0.0714(17) Uani 1 1 d . . . . .
H45 H 0.372455 -0.104713 0.126630 0.086 Uiso 1 1 calc R U . . .
C20 C 0.7744(10) 1.1378(8) 0.8643(5) 0.0772(19) Uani 1 1 d . . . . .
H20 H 0.640523 1.148544 0.848001 0.093 Uiso 1 1 calc R U . . .
C11 C 0.2463(10) 0.6161(9) 0.7219(5) 0.0778(18) Uani 1 1 d . . . . .
H11A H 0.109703 0.581123 0.732716 0.093 Uiso 1 1 calc R U . . .
H11B H 0.337769 0.532529 0.727615 0.093 Uiso 1 1 calc R U . . .
C30 C 0.6139(8) 0.1663(8) 0.2738(4) 0.0666(15) Uani 1 1 d . . . . .
H30 H 0.728652 0.226966 0.251969 0.080 Uiso 1 1 calc R U . . .
C34 C 0.1065(10) 0.3294(8) 0.4940(4) 0.0674(14) Uani 1 1 d . . . . .
H34 H 0.122107 0.376804 0.443652 0.081 Uiso 1 1 calc R U . . .
C21 C 0.9133(12) 1.2777(8) 0.8832(5) 0.084(2) Uani 1 1 d . . . . .
H21 H 0.871112 1.381990 0.879349 0.101 Uiso 1 1 calc R U . . .
C37 C 0.0612(11) 0.1909(8) 0.6457(5) 0.0744(16) Uani 1 1 d . . . . .
H37 H 0.046404 0.144739 0.696423 0.089 Uiso 1 1 calc R U . . .
C29 C 0.6264(10) -0.0031(8) 0.2955(5) 0.0744(17) Uani 1 1 d . . . . .
H29A H 0.751049 -0.049600 0.288944 0.089 Uiso 1 1 calc R U . . .
H29B H 0.506335 -0.080959 0.283692 0.089 Uiso 1 1 calc R U . . .
C6 C 0.8216(9) 0.8204(8) 0.4975(4) 0.0645(14) Uani 1 1 d . . . . .
H6 H 0.840491 0.895851 0.544173 0.077 Uiso 1 1 calc R U . . .
C47 C -0.0965(13) -0.2439(11) 0.0895(5) 0.083(2) Uani 1 1 d . . . . .
C36 C -0.0709(9) 0.2983(8) 0.6136(5) 0.0702(16) Uani 1 1 d . . . . .
C38 C 0.2146(10) 0.1567(8) 0.5984(4) 0.0696(15) Uani 1 1 d . . . . .
H38 H 0.306315 0.088094 0.619152 0.083 Uiso 1 1 calc R U . . .
C48 C -0.1701(11) -0.0933(12) 0.0950(6) 0.094(2) Uani 1 1 d . . . . .
H48 H -0.307872 -0.090570 0.084817 0.112 Uiso 1 1 calc R U . . .
C46 C 0.1116(12) -0.2468(9) 0.1010(5) 0.083(2) Uani 1 1 d . . . . .
H46 H 0.165863 -0.346592 0.096025 0.100 Uiso 1 1 calc R U . . .
C35 C -0.0460(9) 0.3685(8) 0.5398(5) 0.0717(16) Uani 1 1 d . . . . .
H35 H -0.132260 0.442757 0.520668 0.086 Uiso 1 1 calc R U . . .
C49 C -0.0499(10) 0.0528(10) 0.1147(5) 0.0775(19) Uani 1 1 d . . . . .
H49 H -0.103631 0.152889 0.118851 0.093 Uiso 1 1 calc R U . . .
C28 C 0.6280(9) 0.1316(8) 0.3635(4) 0.0695(15) Uani 1 1 d . . . . .
H28 H 0.753768 0.167911 0.398859 0.083 Uiso 1 1 calc R U . . .
C25 C 1.2627(16) 1.4177(11) 0.9278(6) 0.108(3) Uani 1 1 d . . . . .
C50 C -0.2333(18) -0.4046(14) 0.0719(7) 0.130(4) Uani 1 1 d . . . . .
H50A H -0.369927 -0.383652 0.075199 0.194 Uiso 1 1 calc R U . . .
H50B H -0.197364 -0.480217 0.112581 0.194 Uiso 1 1 calc R U . . .
H50C H -0.219327 -0.451709 0.016810 0.194 Uiso 1 1 calc R U . . .

loop_
_atom_site_aniso_label
_atom_site_aniso_U_11
_atom_site_aniso_U_22
_atom_site_aniso_U_33
_atom_site_aniso_U_23
_atom_site_aniso_U_13
_atom_site_aniso_U_12
S14 0.0583(7) 0.0593(7) 0.0690(10) 0.0027(6) 0.0006(6) -0.0011(5)
S40 0.0749(9) 0.0594(7) 0.0705(10) 0.0087(7) -0.0042(7) 0.0059(6)
Cl39 0.0743(10) 0.1286(15) 0.0890(13) -0.0112(11) 0.0113(9) 0.0136(10)
Cl18 0.0956(13) 0.1502(19) 0.0901(14) 0.0089(13) 0.0351(11) 0.0147(12)
O16 0.065(2) 0.098(3) 0.072(3) 0.001(3) 0.012(2) -0.011(2)
N31 0.060(3) 0.062(3) 0.071(4) 0.003(2) 0.000(2) 0.006(2)
O17 0.0436(19) 0.110(3) 0.070(3) -0.001(3) -0.0003(18) 0.001(2)
O15 0.086(3) 0.057(2) 0.090(3) 0.008(2) -0.014(3) 0.003(2)
O42 0.080(3) 0.095(3) 0.085(4) 0.018(3) 0.014(3) -0.011(3)
O41 0.128(4) 0.068(3) 0.094(4) 0.009(3) -0.016(4) 0.023(3)
O43 0.053(2) 0.111(3) 0.080(3) -0.009(3) -0.009(2) 0.014(2)
C24 0.056(3) 0.064(3) 0.067(4) 0.004(3) 0.005(3) 0.007(2)
N13 0.048(2) 0.071(3) 0.060(3) -0.007(2) -0.002(2) 0.0010(19)
C12 0.045(3) 0.067(3) 0.077(4) 0.000(3) 0.003(3) 0.003(2)
C26 0.052(3) 0.064(3) 0.067(4) -0.003(3) -0.004(3) 0.002(2)
C27 0.052(3) 0.065(3) 0.065(4) -0.001(3) -0.009(3) 0.003(2)
C44 0.056(3) 0.067(3) 0.057(3) 0.004(3) 0.001(2) 0.007(2)
C8 0.049(3) 0.080(4) 0.072(4) -0.008(3) 0.004(3) 0.008(3)
C1 0.054(3) 0.060(3) 0.058(3) 0.001(3) -0.008(2) 0.008(2)
C22 0.082(4) 0.077(4) 0.059(4) 0.001(3) 0.000(3) -0.014(3)
C23 0.050(3) 0.084(4) 0.067(4) 0.005(3) 0.000(3) -0.004(3)
C4 0.072(4) 0.072(4) 0.064(4) 0.012(3) 0.006(3) 0.010(3)
C9 0.046(3) 0.091(4) 0.070(4) 0.004(3) 0.001(3) 0.010(3)
C10 0.043(2) 0.065(3) 0.069(4) 0.000(3) -0.005(2) 0.004(2)
C19 0.054(3) 0.059(3) 0.055(3) -0.003(3) 0.001(2) 0.005(2)
C7 0.044(2) 0.070(3) 0.070(4) -0.005(3) -0.006(2) 0.000(2)
C32 0.055(3) 0.063(3) 0.077(4) 0.002(3) -0.009(3) 0.006(2)
C33 0.062(3) 0.053(3) 0.064(4) -0.004(3) -0.007(3) 0.000(2)
C5 0.057(3) 0.080(4) 0.066(4) 0.007(3) -0.001(3) -0.002(3)
C2 0.062(3) 0.070(3) 0.072(4) -0.001(3) 0.000(3) -0.004(3)
C3 0.093(4) 0.069(3) 0.067(4) -0.003(3) 0.003(3) 0.007(3)
C45 0.052(3) 0.071(4) 0.088(5) -0.001(3) -0.007(3) 0.008(3)
C20 0.068(3) 0.060(3) 0.099(6) 0.001(3) -0.008(4) 0.005(3)
C11 0.055(3) 0.089(4) 0.085(5) 0.004(4) 0.006(3) -0.011(3)
C30 0.051(3) 0.073(3) 0.074(4) 0.003(3) -0.001(3) 0.005(2)
C34 0.071(3) 0.065(3) 0.063(4) 0.003(3) -0.005(3) 0.005(3)
C21 0.098(5) 0.058(3) 0.092(5) 0.001(3) -0.009(4) 0.005(3)
C37 0.084(4) 0.066(3) 0.069(4) 0.000(3) 0.001(3) 0.002(3)
C29 0.069(4) 0.074(4) 0.079(5) 0.002(3) -0.002(3) 0.014(3)
C6 0.056(3) 0.072(3) 0.063(4) -0.004(3) 0.001(3) 0.004(3)
C47 0.086(4) 0.097(5) 0.056(4) 0.004(4) -0.002(3) -0.022(4)
C36 0.063(3) 0.070(3) 0.072(4) -0.009(3) -0.004(3) 0.000(3)
C38 0.071(3) 0.065(3) 0.072(4) 0.006(3) 0.000(3) 0.010(3)
C48 0.054(3) 0.129(7) 0.091(6) -0.018(5) 0.012(3) -0.009(4)
C46 0.089(5) 0.065(4) 0.090(5) 0.001(4) -0.006(4) 0.000(3)
C35 0.064(3) 0.073(4) 0.076(5) 0.003(3) -0.010(3) 0.014(3)
C49 0.058(3) 0.106(5) 0.068(5) -0.009(4) 0.004(3) 0.018(3)
C28 0.051(3) 0.082(4) 0.072(4) -0.004(3) -0.006(3) 0.004(3)
C25 0.121(7) 0.088(5) 0.098(7) 0.003(5) -0.009(5) -0.046(5)
C50 0.136(8) 0.127(8) 0.104(8) 0.009(6) -0.015(6) -0.062(7)

loop_
_atom_type_symbol
_atom_type_description
_atom_type_scat_dispersion_real
_atom_type_scat_dispersion_imag
_atom_type_scat_source
C C 0.0181 0.0091 'International Tables Vol C Tables 4.2.6.8 and 6.1.1.4'
H H 0.0000 0.0000 'International Tables Vol C Tables 4.2.6.8 and 6.1.1.4'
Cl Cl 0.3639 0.7018 'International Tables Vol C Tables 4.2.6.8 and 6.1.1.4'
N N 0.0311 0.0180 'International Tables Vol C Tables 4.2.6.8 and 6.1.1.4'
O O 0.0492 0.0322 'International Tables Vol C Tables 4.2.6.8 and 6.1.1.4'
S S 0.3331 0.5567 'International Tables Vol C Tables 4.2.6.8 and 6.1.1.4'

loop_
_geom_angle_atom_site_label_1
_geom_angle_atom_site_label_2
_geom_angle_atom_site_label_3
_geom_angle
_geom_angle_site_symmetry_1
_geom_angle_site_symmetry_3
_geom_angle_publ_flag
O15 S14 O16 119.9(3) . . ?
O15 S14 N13 109.2(3) . . ?
O16 S14 N13 103.2(3) . . ?
O15 S14 C19 109.2(3) . . ?
O16 S14 C19 110.0(3) . . ?
N13 S14 C19 104.1(3) . . ?
O41 S40 O42 119.5(4) . . ?
O41 S40 N31 107.4(3) . . ?
O42 S40 N31 103.7(3) . . ?
O41 S40 C44 109.8(3) . . ?
O42 S40 C44 109.5(3) . . ?
N31 S40 C44 106.0(3) . . ?
C26 N31 C30 111.7(5) . . ?
C26 N31 S40 124.1(4) . . ?
C30 N31 S40 121.8(4) . . ?
C23 C24 C19 118.8(6) . . ?
C23 C24 H24 120.6 . . ?
C19 C24 H24 120.6 . . ?
C12 N13 C8 111.8(5) . . ?
C12 N13 S14 123.3(4) . . ?
C8 N13 S14 119.2(4) . . ?
O17 C12 N13 122.2(6) . . ?
O17 C12 C10 130.5(6) . . ?
N13 C12 C10 107.3(5) . . ?
O43 C26 N31 123.2(6) . . ?
O43 C26 C27 129.8(7) . . ?
N31 C26 C27 106.9(5) . . ?
C32 C27 C26 129.4(5) . . ?
C32 C27 C28 123.3(6) . . ?
C26 C27 C28 107.2(5) . . ?
C45 C44 C49 121.1(6) . . ?
C45 C44 S40 119.0(4) . . ?
C49 C44 S40 119.9(5) . . ?
N13 C8 C9 106.1(5) . . ?
N13 C8 C11 115.9(5) . . ?
C9 C8 C11 61.2(5) . . ?
N13 C8 H8 119.6 . . ?
C9 C8 H8 119.6 . . ?
C11 C8 H8 119.6 . . ?
C2 C1 C6 117.5(5) . . ?
C2 C1 C7 117.5(5) . . ?
C6 C1 C7 125.0(5) . . ?
C23 C22 C21 118.4(6) . . ?
C23 C22 C25 121.5(7) . . ?
C21 C22 C25 120.1(8) . . ?
C22 C23 C24 122.0(6) . . ?
C22 C23 H23 119.0 . . ?
C24 C23 H23 119.0 . . ?
C5 C4 C3 120.9(6) . . ?
C5 C4 Cl18 120.6(5) . . ?
C3 C4 Cl18 118.4(5) . . ?
C8 C9 C10 107.1(5) . . ?
C8 C9 C11 59.6(5) . . ?
C10 C9 C11 118.7(5) . . ?
C8 C9 H9 118.7 . . ?
C10 C9 H9 118.7 . . ?
C11 C9 H9 118.7 . . ?
C7 C10 C12 129.6(5) . . ?
C7 C10 C9 122.8(5) . . ?
C12 C10 C9 107.5(5) . . ?
C20 C19 C24 120.5(6) . . ?
C20 C19 S14 120.1(5) . . ?
C24 C19 S14 119.0(4) . . ?
C10 C7 C1 133.0(5) . . ?
C10 C7 H7 113.5 . . ?
C1 C7 H7 113.5 . . ?
C27 C32 C33 132.3(6) . . ?
C27 C32 H32 113.9 . . ?
C33 C32 H32 113.9 . . ?
C38 C33 C34 117.9(6) . . ?
C38 C33 C32 118.4(6) . . ?
C34 C33 C32 123.6(6) . . ?
C4 C5 C6 120.0(6) . . ?
C4 C5 H5 120.0 . . ?
C6 C5 H5 120.0 . . ?
C3 C2 C1 122.1(6) . . ?
C3 C2 H2 118.9 . . ?
C1 C2 H2 118.9 . . ?
C2 C3 C4 118.4(6) . . ?
C2 C3 H3 120.8 . . ?
C4 C3 H3 120.8 . . ?
C46 C45 C44 120.6(6) . . ?
C46 C45 H45 119.7 . . ?
C44 C45 H45 119.7 . . ?
C19 C20 C21 119.3(6) . . ?
C19 C20 H20 120.3 . . ?
C21 C20 H20 120.3 . . ?
C8 C11 C9 59.2(5) . . ?
C8 C11 H11A 117.9 . . ?
C9 C11 H11A 117.9 . . ?
C8 C11 H11B 117.9 . . ?
C9 C11 H11B 117.9 . . ?
H11A C11 H11B 115.0 . . ?
N31 C30 C29 116.8(5) . . ?
N31 C30 C28 106.1(5) . . ?
C29 C30 C28 61.3(5) . . ?
N31 C30 H30 119.3 . . ?
C29 C30 H30 119.3 . . ?
C28 C30 H30 119.3 . . ?
C35 C34 C33 120.7(6) . . ?
C35 C34 H34 119.6 . . ?
C33 C34 H34 119.6 . . ?
C22 C21 C20 120.9(6) . . ?
C22 C21 H21 119.6 . . ?
C20 C21 H21 119.6 . . ?
C38 C37 C36 116.9(7) . . ?
C38 C37 H37 121.5 . . ?
C36 C37 H37 121.5 . . ?
C30 C29 C28 60.2(5) . . ?
C30 C29 H29A 117.7 . . ?
C28 C29 H29A 117.7 . . ?
C30 C29 H29B 117.7 . . ?
C28 C29 H29B 117.7 . . ?
H29A C29 H29B 114.9 . . ?
C5 C6 C1 121.0(6) . . ?
C5 C6 H6 119.5 . . ?
C1 C6 H6 119.5 . . ?
C48 C47 C46 118.3(7) . . ?
C48 C47 C50 122.0(9) . . ?
C46 C47 C50 119.7(9) . . ?
C35 C36 C37 121.3(6) . . ?
C35 C36 Cl39 119.5(5) . . ?
C37 C36 Cl39 119.2(6) . . ?
C33 C38 C37 123.1(6) . . ?
C33 C38 H38 118.5 . . ?
C37 C38 H38 118.5 . . ?
C49 C48 C47 123.0(7) . . ?
C49 C48 H48 118.5 . . ?
C47 C48 H48 118.5 . . ?
C45 C46 C47 119.7(7) . . ?
C45 C46 H46 120.2 . . ?
C47 C46 H46 120.2 . . ?
C36 C35 C34 120.0(6) . . ?
C36 C35 H35 120.0 . . ?
C34 C35 H35 120.0 . . ?
C48 C49 C44 117.2(7) . . ?
C48 C49 H49 121.4 . . ?
C44 C49 H49 121.4 . . ?
C30 C28 C27 107.1(5) . . ?
C30 C28 C29 58.5(4) . . ?
C27 C28 C29 119.3(5) . . ?
C30 C28 H28 118.7 . . ?
C27 C28 H28 118.7 . . ?
C29 C28 H28 118.7 . . ?
C47 C50 H50A 109.5 . . ?
C47 C50 H50B 109.5 . . ?
H50A C50 H50B 109.5 . . ?
C47 C50 H50C 109.5 . . ?
H50A C50 H50C 109.5 . . ?
H50B C50 H50C 109.5 . . ?

loop_
_geom_bond_atom_site_label_1
_geom_bond_atom_site_label_2
_geom_bond_distance
_geom_bond_site_symmetry_2
_geom_bond_publ_flag
S14 O15 1.414(5) . ?
S14 O16 1.427(5) . ?
S14 N13 1.676(6) . ?
S14 C19 1.747(6) . ?
S40 O41 1.406(5) . ?
S40 O42 1.434(5) . ?
S40 N31 1.670(6) . ?
S40 C44 1.756(6) . ?
Cl39 C36 1.739(7) . ?
Cl18 C4 1.732(7) . ?
N31 C26 1.416(8) . ?
N31 C30 1.451(7) . ?
O17 C12 1.225(7) . ?
O43 C26 1.213(7) . ?
C24 C23 1.378(9) . ?
C24 C19 1.392(8) . ?
C24 H24 0.9300 . ?
N13 C12 1.405(8) . ?
N13 C8 1.455(7) . ?
C12 C10 1.470(9) . ?
C26 C27 1.478(9) . ?
C27 C32 1.344(9) . ?
C27 C28 1.492(8) . ?
C44 C45 1.377(9) . ?
C44 C49 1.387(9) . ?
C8 C9 1.472(10) . ?
C8 C11 1.479(9) . ?
C8 H8 0.9800 . ?
C1 C2 1.379(9) . ?
C1 C6 1.391(8) . ?
C1 C7 1.471(8) . ?
C22 C23 1.366(10) . ?
C22 C21 1.386(11) . ?
C22 C25 1.524(10) . ?
C23 H23 0.9300 . ?
C4 C5 1.359(10) . ?
C4 C3 1.381(10) . ?
C9 C10 1.492(8) . ?
C9 C11 1.501(10) . ?
C9 H9 0.9800 . ?
C10 C7 1.340(9) . ?
C19 C20 1.365(8) . ?
C7 H7 0.9300 . ?
C32 C33 1.473(9) . ?
C32 H32 0.9300 . ?
C33 C38 1.376(10) . ?
C33 C34 1.394(8) . ?
C5 C6 1.374(8) . ?
C5 H5 0.9300 . ?
C2 C3 1.378(9) . ?
C2 H2 0.9300 . ?
C3 H3 0.9300 . ?
C45 C46 1.361(10) . ?
C45 H45 0.9300 . ?
C20 C21 1.395(10) . ?
C20 H20 0.9300 . ?
C11 H11A 0.9700 . ?
C11 H11B 0.9700 . ?
C30 C29 1.457(9) . ?
C30 C28 1.484(10) . ?
C30 H30 0.9800 . ?
C34 C35 1.374(9) . ?
C34 H34 0.9300 . ?
C21 H21 0.9300 . ?
C37 C38 1.382(9) . ?
C37 C36 1.402(10) . ?
C37 H37 0.9300 . ?
C29 C28 1.499(10) . ?
C29 H29A 0.9700 . ?
C29 H29B 0.9700 . ?
C6 H6 0.9300 . ?
C47 C48 1.375(12) . ?
C47 C46 1.400(12) . ?
C47 C50 1.516(12) . ?
C36 C35 1.369(10) . ?
C38 H38 0.9300 . ?
C48 C49 1.370(11) . ?
C48 H48 0.9300 . ?
C46 H46 0.9300 . ?
C35 H35 0.9300 . ?
C49 H49 0.9300 . ?
C28 H28 0.9800 . ?
C50 H50A 0.9600 . ?
C50 H50B 0.9600 . ?
C50 H50C 0.9600 . ?

loop_
_geom_torsion_atom_site_label_1
_geom_torsion_atom_site_label_2
_geom_torsion_atom_site_label_3
_geom_torsion_atom_site_label_4
_geom_torsion
_geom_torsion_site_symmetry_1
_geom_torsion_site_symmetry_2
_geom_torsion_site_symmetry_3
_geom_torsion_site_symmetry_4
_geom_torsion_publ_flag
O41 S40 N31 C26 57.5(5) . . . . ?
O42 S40 N31 C26 -175.2(5) . . . . ?
C44 S40 N31 C26 -59.9(5) . . . . ?
O41 S40 N31 C30 -141.7(5) . . . . ?
O42 S40 N31 C30 -14.3(5) . . . . ?
C44 S40 N31 C30 101.0(5) . . . . ?
O15 S14 N13 C12 -42.7(5) . . . . ?
O16 S14 N13 C12 -171.3(5) . . . . ?
C19 S14 N13 C12 73.8(5) . . . . ?
O15 S14 N13 C8 108.4(5) . . . . ?
O16 S14 N13 C8 -20.2(5) . . . . ?
C19 S14 N13 C8 -135.1(5) . . . . ?
C8 N13 C12 O17 -175.6(6) . . . . ?
S14 N13 C12 O17 -22.6(8) . . . . ?
C8 N13 C12 C10 2.4(7) . . . . ?
S14 N13 C12 C10 155.4(4) . . . . ?
C30 N31 C26 O43 -166.8(6) . . . . ?
S40 N31 C26 O43 -4.3(9) . . . . ?
C30 N31 C26 C27 9.3(6) . . . . ?
S40 N31 C26 C27 171.8(4) . . . . ?
O43 C26 C27 C32 -18.0(11) . . . . ?
N31 C26 C27 C32 166.3(6) . . . . ?
O43 C26 C27 C28 165.5(7) . . . . ?
N31 C26 C27 C28 -10.2(6) . . . . ?
O41 S40 C44 C45 175.6(6) . . . . ?
O42 S40 C44 C45 42.6(6) . . . . ?
N31 S40 C44 C45 -68.7(6) . . . . ?
O41 S40 C44 C49 -3.6(7) . . . . ?
O42 S40 C44 C49 -136.6(6) . . . . ?
N31 S40 C44 C49 112.1(6) . . . . ?
C12 N13 C8 C9 0.1(7) . . . . ?
S14 N13 C8 C9 -154.1(4) . . . . ?
C12 N13 C8 C11 65.4(7) . . . . ?
S14 N13 C8 C11 -88.8(6) . . . . ?
C21 C22 C23 C24 1.5(11) . . . . ?
C25 C22 C23 C24 179.9(7) . . . . ?
C19 C24 C23 C22 0.3(10) . . . . ?
N13 C8 C9 C10 -2.6(7) . . . . ?
C11 C8 C9 C10 -113.7(6) . . . . ?
N13 C8 C9 C11 111.2(6) . . . . ?
O17 C12 C10 C7 -3.6(12) . . . . ?
N13 C12 C10 C7 178.6(6) . . . . ?
O17 C12 C10 C9 173.9(7) . . . . ?
N13 C12 C10 C9 -4.0(6) . . . . ?
C8 C9 C10 C7 -178.3(6) . . . . ?
C11 C9 C10 C7 117.4(7) . . . . ?
C8 C9 C10 C12 4.0(7) . . . . ?
C11 C9 C10 C12 -60.2(7) . . . . ?
C23 C24 C19 C20 -2.0(9) . . . . ?
C23 C24 C19 S14 -175.7(5) . . . . ?
O15 S14 C19 C20 172.5(6) . . . . ?
O16 S14 C19 C20 -54.1(6) . . . . ?
N13 S14 C19 C20 55.9(6) . . . . ?
O15 S14 C19 C24 -13.8(6) . . . . ?
O16 S14 C19 C24 119.6(5) . . . . ?
N13 S14 C19 C24 -130.4(5) . . . . ?
C12 C10 C7 C1 -4.4(12) . . . . ?
C9 C10 C7 C1 178.4(6) . . . . ?
C2 C1 C7 C10 153.9(7) . . . . ?
C6 C1 C7 C10 -28.2(10) . . . . ?
C26 C27 C32 C33 -1.9(11) . . . . ?
C28 C27 C32 C33 174.1(6) . . . . ?
C27 C32 C33 C38 155.1(7) . . . . ?
C27 C32 C33 C34 -28.2(10) . . . . ?
C3 C4 C5 C6 2.4(10) . . . . ?
Cl18 C4 C5 C6 -178.8(5) . . . . ?
C6 C1 C2 C3 4.0(9) . . . . ?
C7 C1 C2 C3 -178.0(6) . . . . ?
C1 C2 C3 C4 -1.9(10) . . . . ?
C5 C4 C3 C2 -1.3(10) . . . . ?
Cl18 C4 C3 C2 179.8(5) . . . . ?
C49 C44 C45 C46 -2.7(11) . . . . ?
S40 C44 C45 C46 178.2(6) . . . . ?
C24 C19 C20 C21 1.9(11) . . . . ?
S14 C19 C20 C21 175.4(6) . . . . ?
N13 C8 C11 C9 -94.8(6) . . . . ?
C10 C9 C11 C8 93.9(6) . . . . ?
C26 N31 C30 C29 61.0(7) . . . . ?
S40 N31 C30 C29 -101.9(6) . . . . ?
C26 N31 C30 C28 -4.5(6) . . . . ?
S40 N31 C30 C28 -167.4(4) . . . . ?
C38 C33 C34 C35 -2.4(9) . . . . ?
C32 C33 C34 C35 -179.0(6) . . . . ?
C23 C22 C21 C20 -1.7(12) . . . . ?
C25 C22 C21 C20 179.9(7) . . . . ?
C19 C20 C21 C22 0.0(12) . . . . ?
N31 C30 C29 C28 -94.4(6) . . . . ?
C4 C5 C6 C1 -0.3(10) . . . . ?
C2 C1 C6 C5 -2.8(9) . . . . ?
C7 C1 C6 C5 179.3(6) . . . . ?
C38 C37 C36 C35 -1.4(10) . . . . ?
C38 C37 C36 Cl39 179.5(5) . . . . ?
C34 C33 C38 C37 3.5(9) . . . . ?
C32 C33 C38 C37 -179.6(6) . . . . ?
C36 C37 C38 C33 -1.7(10) . . . . ?
C46 C47 C48 C49 -2.9(13) . . . . ?
C50 C47 C48 C49 176.8(9) . . . . ?
C44 C45 C46 C47 0.8(12) . . . . ?
C48 C47 C46 C45 1.9(12) . . . . ?
C50 C47 C46 C45 -177.8(8) . . . . ?
C37 C36 C35 C34 2.5(10) . . . . ?
Cl39 C36 C35 C34 -178.4(5) . . . . ?
C33 C34 C35 C36 -0.5(10) . . . . ?
C47 C48 C49 C44 1.0(12) . . . . ?
C45 C44 C49 C48 1.7(11) . . . . ?
S40 C44 C49 C48 -179.1(6) . . . . ?
N31 C30 C28 C27 -2.1(6) . . . . ?
C29 C30 C28 C27 -114.3(6) . . . . ?
N31 C30 C28 C29 112.2(6) . . . . ?
C32 C27 C28 C30 -169.2(6) . . . . ?
C26 C27 C28 C30 7.6(7) . . . . ?
C32 C27 C28 C29 127.8(7) . . . . ?
C26 C27 C28 C29 -55.4(8) . . . . ?
C30 C29 C28 C27 92.9(6) . . . . ?
